data_7006343
loop_
_publ_author_name
'Ismayilov, Rayyat H.'
'Wang, Wen-Zhen'
'Lee, Gene-Hsiang'
'Peng, Shie-Ming'

_publ_section_title
;
 One-, two- and three-dimensional Cu(II) complexes built via new
 oligopyrazinediamine ligands: from antiferromagnetic to ferromagnetic
 coupling.
;
_journal_issue 3
_journal_name_full 'Dalton transactions (Cambridge, England : 2003)'
_journal_page_first 478
_journal_page_last 491
_journal_paper_doi 10.1039/b507485a
_journal_year 2006
_chemical_formula_sum 'C27 H36 Cl4 Cu2 N14 O22'
_chemical_formula_weight 1177.58
_chemical_name_systematic
;
?
;
_space_group_IT_number 14
_symmetry_cell_setting monoclinic
_symmetry_space_group_name_Hall '-P 2ybc'
_symmetry_space_group_name_H-M 'P 1 21/c 1'
_atom_sites_solution_hydrogens geom
_atom_sites_solution_primary direct
_atom_sites_solution_secondary difmap
_audit_creation_method SHELXL-97
_cell_angle_alpha 90.00
_cell_angle_beta 107.2420(4)
_cell_angle_gamma 90.00
_cell_formula_units_Z 4
_cell_length_a 14.5271(2)
_cell_length_b 14.3046(2)
_cell_length_c 23.1894(3)
_cell_measurement_reflns_used all
_cell_measurement_temperature 150(1)
_cell_measurement_theta_max 25.00
_cell_measurement_theta_min 1.47
_cell_volume 4602.31(11)
_computing_cell_refinement DENZO-SMN
_computing_data_collection 'NONIUS COLLECT'
_computing_data_reduction DENZO-SMN
_computing_molecular_graphics SHELXTL
_computing_publication_material SHELXTL
_computing_structure_refinement 'SHELXL-97 (Sheldrick, 1997)'
_computing_structure_solution 'SHELXS-97 (Sheldrick, 1990)'
_diffrn_ambient_temperature 150(1)
_diffrn_measured_fraction_theta_full 1.000
_diffrn_measured_fraction_theta_max 1.000
_diffrn_measurement_device_type 'NONIUS KappaCCD'
_diffrn_measurement_method '\w scans'
_diffrn_radiation_monochromator graphite
_diffrn_radiation_source 'fine-focus sealed tube'
_diffrn_radiation_type MoK\a
_diffrn_radiation_wavelength 0.71073
_diffrn_reflns_av_R_equivalents 0.0655
_diffrn_reflns_av_sigmaI/netI 0.0418
_diffrn_reflns_limit_h_max 14
_diffrn_reflns_limit_h_min -17
_diffrn_reflns_limit_k_max 17
_diffrn_reflns_limit_k_min -17
_diffrn_reflns_limit_l_max 27
_diffrn_reflns_limit_l_min -27
_diffrn_reflns_number 54609
_diffrn_reflns_theta_full 25.00
_diffrn_reflns_theta_max 25.00
_diffrn_reflns_theta_min 1.47
_exptl_absorpt_coefficient_mu 1.251
_exptl_absorpt_correction_T_max 0.834
_exptl_absorpt_correction_T_min 0.728
_exptl_absorpt_correction_type multi-scan
_exptl_crystal_colour 'pale green'
_exptl_crystal_density_diffrn 1.700
_exptl_crystal_density_method 'not measured'
_exptl_crystal_description plate
_exptl_crystal_F_000 2392
_exptl_crystal_size_max 0.25
_exptl_crystal_size_mid 0.25
_exptl_crystal_size_min 0.15
_refine_diff_density_max 1.874
_refine_diff_density_min -0.645
_refine_diff_density_rms 0.236
_refine_ls_extinction_coef 0.0041(5)
_refine_ls_extinction_expression Fc^*^=kFc[1+0.001xFc^2^\l^3^/sin(2\q)]^-1/4^
_refine_ls_extinction_method SHELXL
_refine_ls_goodness_of_fit_ref 1.186
_refine_ls_hydrogen_treatment constr
_refine_ls_matrix_type full
_refine_ls_number_parameters 642
_refine_ls_number_reflns 8102
_refine_ls_number_restraints 4
_refine_ls_restrained_S_all 1.187
_refine_ls_R_factor_all 0.1234
_refine_ls_R_factor_gt 0.0918
_refine_ls_shift/su_max 0.010
_refine_ls_shift/su_mean 0.001
_refine_ls_structure_factor_coef Fsqd
_refine_ls_weighting_details 'calc w=1/[\s^2^(Fo^2^)+(0.1249P)^2^+19.3330P] where P=(Fo^2^+2Fc^2^)/3'
_refine_ls_weighting_scheme calc
_refine_ls_wR_factor_gt 0.2453
_refine_ls_wR_factor_ref 0.2728
_reflns_number_gt 5842
_reflns_number_total 8102
_reflns_threshold_expression >2sigma(I)
_cod_data_source_file b507485a.txt
_cod_data_source_block ic10018
_cod_depositor_comments
;
The following automatic conversions were performed:
'_symmetry_cell_setting' value 'Monoclinic' changed to 'monoclinic'
according to '/home/saulius/struct/CIF-dictionaries/cif_core.dic'
dictionary named 'cif_core.dic' version 2.4.1 from 2010-06-29.

Automatic conversion script
Id: cif_fix_enum 1527 2010-12-29 10:47:43Z saulius 
;
_cod_original_cell_volume 4602.30(11)
_cod_original_sg_symbol_H-M P2(1)/c
_cod_database_code 7006343

loop_
_symmetry_equiv_pos_as_xyz
'x, y, z'
'-x, y+1/2, -z+1/2'
'-x, -y, -z'
'x, -y-1/2, z-1/2'

loop_
_atom_site_label
_atom_site_type_symbol
_atom_site_fract_x
_atom_site_fract_y
_atom_site_fract_z
_atom_site_U_iso_or_equiv
_atom_site_adp_type
_atom_site_occupancy
_atom_site_symmetry_multiplicity
_atom_site_calc_flag
_atom_site_refinement_flags
_atom_site_disorder_assembly
_atom_site_disorder_group
Cu1 Cu -0.25694(5) -0.01775(6) 0.24428(4) 0.0349(3) Uani 1 1 d . . .
Cu2 Cu -0.24353(6) 0.48411(6) 0.25456(4) 0.0383(3) Uani 1 1 d . . .
O1 O -0.2149(4) -0.0180(3) 0.3353(3) 0.0458(13) Uani 1 1 d . . .
H1 H -0.2113 -0.0652 0.3435 0.069 Uiso 1 1 d . . .
H1' H -0.1378 -0.0039 0.3521 0.069 Uiso 1 1 d . . .
O2 O -0.2849(4) 0.4829(4) 0.1640(3) 0.0500(14) Uani 1 1 d . . .
H2 H -0.3146 0.4510 0.1441 0.075 Uiso 1 1 d . . .
H2' H -0.2690 0.5324 0.1420 0.075 Uiso 1 1 d . . .
N1 N -0.3962(4) -0.0283(4) 0.2422(3) 0.0332(13) Uani 1 1 d . . .
N2 N -0.4441(4) 0.0656(4) 0.1553(3) 0.0374(14) Uani 1 1 d . . .
H2A H -0.4730 0.1196 0.1444 0.045 Uiso 1 1 calc R . .
N3 N -0.2998(4) -0.0107(4) 0.1541(3) 0.0363(14) Uani 1 1 d . . .
N4 N -0.1583(4) -0.0875(4) 0.1505(3) 0.0468(16) Uani 1 1 d . . .
H4A H -0.1439 -0.1409 0.1364 0.056 Uiso 1 1 calc R . .
N5 N -0.1199(4) -0.0061(4) 0.2423(3) 0.0434(16) Uani 1 1 d . . .
N6 N -0.5838(4) -0.0212(4) 0.2499(3) 0.0360(14) Uani 1 1 d . . .
N7 N 0.0745(4) -0.0138(4) 0.2485(4) 0.0507(18) Uani 1 1 d . . .
N8 N -0.2379(4) 0.3452(4) 0.2576(3) 0.0387(15) Uani 1 1 d . . .
N9 N -0.2779(5) 0.3433(4) 0.3487(3) 0.0491(17) Uani 1 1 d . . .
H9A H -0.3239 0.3233 0.3632 0.059 Uiso 1 1 calc R . .
N10 N -0.1994(4) 0.4867(4) 0.3450(3) 0.0486(17) Uani 1 1 d . . .
N11 N -0.1206(5) 0.6297(5) 0.3434(4) 0.077(3) Uani 1 1 d . . .
H11A H -0.0611 0.6510 0.3556 0.093 Uiso 1 1 calc R . .
N12 N -0.2499(4) 0.6226(4) 0.2539(3) 0.0397(15) Uani 1 1 d . . .
N13 N -0.2646(4) 0.1523(4) 0.2494(3) 0.0414(15) Uani 1 1 d . . .
N14 N -0.2399(4) 0.8170(4) 0.2447(3) 0.0452(16) Uani 1 1 d . . .
C1 C -0.4234(5) -0.0783(5) 0.2841(3) 0.0398(17) Uani 1 1 d . . .
H1A H -0.3771 -0.1162 0.3118 0.048 Uiso 1 1 calc R . .
C2 C -0.5157(5) -0.0755(5) 0.2877(4) 0.0416(18) Uani 1 1 d . . .
H2B H -0.5323 -0.1123 0.3173 0.050 Uiso 1 1 calc R . .
C3 C -0.5577(5) 0.0247(5) 0.2078(3) 0.0342(16) Uani 1 1 d . . .
H3A H -0.6041 0.0626 0.1802 0.041 Uiso 1 1 calc R . .
C4 C -0.4639(5) 0.0199(4) 0.2023(3) 0.0305(15) Uani 1 1 d . . .
C5 C -0.3827(5) 0.0348(5) 0.1233(4) 0.0400(17) Uani 1 1 d . . .
C6 C -0.4089(6) 0.0507(6) 0.0621(4) 0.0481(19) Uani 1 1 d . . .
H6A H -0.4626 0.0891 0.0428 0.058 Uiso 1 1 calc R . .
C7 C -0.3538(6) 0.0083(6) 0.0293(4) 0.055(2) Uani 1 1 d . . .
H7A H -0.3703 0.0165 -0.0132 0.066 Uiso 1 1 calc R . .
C8 C -0.2760(6) -0.0449(6) 0.0587(4) 0.054(2) Uani 1 1 d . . .
H8A H -0.2423 -0.0796 0.0364 0.065 Uiso 1 1 calc R . .
C9 C -0.2467(5) -0.0480(5) 0.1208(4) 0.0431(18) Uani 1 1 d . . .
C10 C -0.0904(5) -0.0500(5) 0.2008(4) 0.046(2) Uani 1 1 d . . .
C11 C 0.0073(5) -0.0551(5) 0.2051(4) 0.049(2) Uani 1 1 d . . .
H11B H 0.0262 -0.0897 0.1755 0.059 Uiso 1 1 calc R . .
C12 C 0.0439(6) 0.0340(6) 0.2896(5) 0.064(3) Uani 1 1 d . . .
H12A H 0.0895 0.0660 0.3214 0.077 Uiso 1 1 calc R . .
C13 C -0.0511(6) 0.0371(5) 0.2863(4) 0.058(2) Uani 1 1 d . . .
H13A H -0.0698 0.0712 0.3162 0.070 Uiso 1 1 calc R . .
C14 C -0.2166(7) 0.2949(5) 0.2141(4) 0.058(2) Uani 1 1 d . . .
H14A H -0.1929 0.3260 0.1852 0.069 Uiso 1 1 calc R . .
C15 C -0.2285(7) 0.1998(5) 0.2107(4) 0.058(2) Uani 1 1 d . . .
H15A H -0.2108 0.1663 0.1802 0.069 Uiso 1 1 calc R . .
C16 C -0.2844(5) 0.2009(5) 0.2923(4) 0.0419(18) Uani 1 1 d . . .
H16A H -0.3110 0.1697 0.3198 0.050 Uiso 1 1 calc R . .
C17 C -0.2674(5) 0.2987(5) 0.2987(4) 0.0421(18) Uani 1 1 d . . .
C18 C -0.2208(6) 0.4184(6) 0.3788(4) 0.051(2) Uani 1 1 d . . .
C19 C -0.1907(7) 0.4169(8) 0.4406(4) 0.071(3) Uani 1 1 d . . .
H19A H -0.2107 0.3689 0.4626 0.085 Uiso 1 1 calc R . .
C20 C -0.1292(8) 0.4891(10) 0.4702(5) 0.093(5) Uani 1 1 d . . .
H20A H -0.1045 0.4892 0.5130 0.111 Uiso 1 1 calc R . .
C21 C -0.1051(7) 0.5587(8) 0.4377(5) 0.079(4) Uani 1 1 d . . .
H21A H -0.0631 0.6077 0.4570 0.095 Uiso 1 1 calc R . .
C22 C -0.1430(6) 0.5562(6) 0.3762(4) 0.061(3) Uani 1 1 d . . .
C23 C -0.1815(5) 0.6719(5) 0.2943(4) 0.055(2) Uani 1 1 d . . .
C24 C -0.1758(5) 0.7705(5) 0.2859(5) 0.057(3) Uani 1 1 d . . .
H24A H -0.1227 0.8037 0.3116 0.069 Uiso 1 1 calc R . .
C25 C -0.3115(6) 0.7664(5) 0.2073(4) 0.0458(19) Uani 1 1 d . . .
H25A H -0.3606 0.7978 0.1772 0.055 Uiso 1 1 calc R . .
C26 C -0.3155(5) 0.6714(5) 0.2113(4) 0.0417(18) Uani 1 1 d . . .
H26A H -0.3662 0.6387 0.1832 0.050 Uiso 1 1 calc R . .
Cl1 Cl -0.01550(14) -0.26030(13) 0.09498(10) 0.0466(5) Uani 1 1 d . . .
O3 O -0.0465(5) -0.1699(4) 0.0721(3) 0.0624(16) Uani 1 1 d . . .
O4 O 0.0806(5) -0.2723(5) 0.1081(5) 0.110(3) Uani 1 1 d . . .
O5 O -0.0641(8) -0.3327(7) 0.0592(6) 0.160(5) Uani 1 1 d . . .
O6 O -0.0404(10) -0.2679(6) 0.1503(5) 0.149(5) Uani 1 1 d . . .
Cl2 Cl -0.33830(16) 0.77152(14) -0.08895(12) 0.0614(6) Uani 1 1 d . . .
O7 O -0.3226(8) 0.7790(6) -0.1479(4) 0.107(3) Uani 1 1 d . . .
O8 O -0.2484(7) 0.7599(6) -0.0441(6) 0.147(5) Uani 1 1 d . . .
O9 O -0.3933(9) 0.6903(8) -0.0889(4) 0.145(5) Uani 1 1 d . . .
O10 O -0.3789(7) 0.8535(6) -0.0757(3) 0.110(3) Uani 1 1 d . . .
Cl3 Cl -0.1094(2) -0.7867(2) 0.09581(14) 0.0587(8) Uani 0.75 1 d P A 1
Cl3' Cl -0.1053(6) -0.7134(7) 0.0850(3) 0.049(2) Uani 0.25 1 d PD A 2
O11 O -0.1991(7) -0.7304(9) 0.0763(4) 0.131(4) Uani 1 1 d . . .
O12 O -0.0560(6) -0.7363(9) 0.1484(4) 0.141(5) Uani 1 1 d . . .
O13 O -0.0523(9) -0.7862(7) 0.0578(5) 0.135(4) Uani 1 1 d D . .
O14 O -0.1289(9) -0.8790(7) 0.1052(5) 0.105(4) Uani 0.75 1 d P A 1
O14' O -0.090(5) -0.6377(14) 0.050(3) 0.25(3) Uiso 0.25 1 d PD A 2
Cl4 Cl -0.5370(3) 0.7713(4) 0.0707(2) 0.0458(12) Uani 0.50 1 d P B 1
O15 O -0.5508(15) 0.7179(16) 0.1195(9) 0.093(7) Uiso 0.50 1 d P B 1
O16 O -0.6109(13) 0.7684(12) 0.0161(8) 0.100(5) Uiso 0.50 1 d P B 1
O17 O -0.4584(19) 0.7312(18) 0.0623(11) 0.109(8) Uiso 0.50 1 d P B 1
O18 O -0.5204(10) 0.8661(10) 0.0965(6) 0.070(4) Uiso 0.50 1 d P B 1
Cl4' Cl -0.5398(3) 0.7652(4) 0.1040(4) 0.0567(14) Uani 0.50 1 d P C 2
O15' O -0.5308(11) 0.7812(11) 0.1682(7) 0.084(4) Uiso 0.50 1 d P C 2
O16' O -0.5104(12) 0.6726(12) 0.1047(7) 0.083(4) Uiso 0.50 1 d P C 2
O17' O -0.4821(12) 0.8289(12) 0.0837(7) 0.084(4) Uiso 0.50 1 d P C 2
O18' O -0.6412(8) 0.7706(8) 0.0665(5) 0.052(3) Uiso 0.50 1 d P C 2
O19 O -0.3150(8) 0.0524(9) 0.4017(5) 0.081(3) Uiso 0.63 1 d PD D 1
H19 H -0.3297 0.0189 0.4274 0.121 Uiso 0.63 1 calc PR D 1
O19' O -0.2724(15) 0.0415(14) 0.4651(9) 0.080(5) Uiso 0.38 1 d PD D 2
H19' H -0.2593 -0.0147 0.4605 0.120 Uiso 0.38 1 calc PR D 2
C27 C -0.2248(8) 0.1022(8) 0.4306(7) 0.117(5) Uani 1 1 d D . .
H27A H -0.2078 0.0922 0.4749 0.175 Uiso 0.63 1 d P E 1
H27B H -0.2339 0.1689 0.4223 0.175 Uiso 0.63 1 d P F 1
H27C H -0.1736 0.0778 0.4159 0.175 Uiso 0.63 1 d P G 1
H27D H -0.1771 0.1408 0.4596 0.175 Uiso 0.38 1 d P H 2
H27E H -0.2733 0.1421 0.4037 0.175 Uiso 0.38 1 d P I 2
H27F H -0.1934 0.0634 0.4077 0.175 Uiso 0.38 1 d P J 2
O20 O 0.1002(11) -0.6283(10) 0.0798(5) 0.194(7) Uani 1 1 d . . .
H20 H 0.0943 -0.5696 0.0868 0.291 Uiso 1 1 d . . .
H20' H 0.1441 -0.6249 0.0621 0.291 Uiso 1 1 d . . .
O21 O -0.2627(9) 0.6279(10) 0.0863(5) 0.176(6) Uani 1 1 d . . .
H21 H -0.3111 0.6525 0.0570 0.264 Uiso 1 1 d . . .
H21' H -0.2383 0.5807 0.0779 0.264 Uiso 1 1 d . . .
O22 O -0.6014(10) -0.1405(12) 0.4097(6) 0.208(8) Uani 1 1 d . . .
H22 H -0.5843 -0.1689 0.4485 0.312 Uiso 1 1 d . . .
H22' H -0.6141 -0.2053 0.3892 0.312 Uiso 1 1 d . . .

loop_
_atom_site_aniso_label
_atom_site_aniso_U_11
_atom_site_aniso_U_22
_atom_site_aniso_U_33
_atom_site_aniso_U_23
_atom_site_aniso_U_13
_atom_site_aniso_U_12
Cu1 0.0229(5) 0.0288(5) 0.0573(6) -0.0085(4) 0.0187(4) -0.0025(3)
Cu2 0.0320(5) 0.0237(5) 0.0644(7) -0.0142(4) 0.0223(4) -0.0037(3)
O1 0.035(3) 0.032(3) 0.069(4) -0.001(2) 0.014(3) 0.003(2)
O2 0.052(3) 0.040(3) 0.066(4) -0.016(3) 0.029(3) -0.011(2)
N1 0.023(3) 0.032(3) 0.051(3) -0.003(3) 0.019(3) 0.000(2)
N2 0.033(3) 0.033(3) 0.053(4) 0.008(3) 0.022(3) 0.007(2)
N3 0.028(3) 0.028(3) 0.059(4) -0.010(3) 0.024(3) -0.006(2)
N4 0.035(3) 0.035(3) 0.077(5) -0.026(3) 0.027(3) -0.007(3)
N5 0.031(3) 0.029(3) 0.078(5) -0.017(3) 0.029(3) -0.007(3)
N6 0.029(3) 0.034(3) 0.050(4) 0.008(3) 0.018(3) 0.004(2)
N7 0.032(3) 0.029(3) 0.097(6) -0.021(3) 0.027(4) -0.006(3)
N8 0.036(3) 0.024(3) 0.068(4) -0.011(3) 0.035(3) -0.007(2)
N9 0.064(4) 0.035(3) 0.058(4) -0.009(3) 0.034(3) 0.005(3)
N10 0.035(3) 0.030(3) 0.073(5) -0.016(3) 0.004(3) 0.015(3)
N11 0.033(4) 0.029(4) 0.136(7) -0.023(4) -0.027(4) 0.007(3)
N12 0.027(3) 0.027(3) 0.067(4) -0.017(3) 0.016(3) -0.006(2)
N13 0.042(3) 0.030(3) 0.061(4) -0.009(3) 0.028(3) -0.006(3)
N14 0.032(3) 0.028(3) 0.077(5) -0.015(3) 0.019(3) -0.004(3)
C1 0.032(4) 0.031(4) 0.056(5) 0.012(3) 0.013(3) 0.006(3)
C2 0.035(4) 0.034(4) 0.062(5) 0.009(3) 0.025(4) 0.007(3)
C3 0.027(3) 0.031(4) 0.046(4) 0.006(3) 0.014(3) 0.002(3)
C4 0.028(3) 0.024(3) 0.044(4) -0.004(3) 0.019(3) 0.001(3)
C5 0.038(4) 0.032(4) 0.057(5) -0.004(3) 0.025(4) -0.009(3)
C6 0.044(4) 0.052(5) 0.055(5) 0.000(4) 0.025(4) -0.005(4)
C7 0.053(5) 0.067(6) 0.057(5) -0.009(4) 0.034(4) -0.018(4)
C8 0.049(5) 0.057(5) 0.073(6) -0.020(4) 0.042(5) -0.010(4)
C9 0.035(4) 0.037(4) 0.068(5) -0.016(4) 0.032(4) -0.013(3)
C10 0.040(4) 0.023(3) 0.090(6) -0.011(4) 0.039(4) -0.009(3)
C11 0.037(4) 0.023(4) 0.095(6) -0.015(4) 0.034(4) -0.006(3)
C12 0.030(4) 0.045(5) 0.122(8) -0.035(5) 0.029(5) -0.008(4)
C13 0.038(4) 0.037(4) 0.101(7) -0.039(5) 0.025(4) -0.005(4)
C14 0.074(6) 0.027(4) 0.100(7) -0.019(4) 0.069(6) -0.013(4)
C15 0.077(6) 0.027(4) 0.094(7) -0.025(4) 0.066(5) -0.019(4)
C16 0.040(4) 0.033(4) 0.061(5) -0.003(3) 0.028(4) 0.004(3)
C17 0.038(4) 0.033(4) 0.057(5) -0.007(4) 0.018(4) 0.010(3)
C18 0.056(5) 0.040(5) 0.055(5) -0.013(4) 0.011(4) 0.021(4)
C19 0.069(6) 0.081(7) 0.062(6) -0.013(5) 0.018(5) 0.039(6)
C20 0.067(7) 0.119(11) 0.071(7) -0.055(8) -0.011(6) 0.050(7)
C21 0.058(6) 0.066(7) 0.090(8) -0.040(6) -0.012(6) 0.028(5)
C22 0.043(5) 0.042(5) 0.084(7) -0.027(5) -0.003(5) 0.018(4)
C23 0.021(3) 0.033(4) 0.105(7) -0.021(4) 0.009(4) -0.001(3)
C24 0.026(4) 0.028(4) 0.113(8) -0.025(4) 0.013(4) -0.007(3)
C25 0.047(4) 0.034(4) 0.061(5) -0.010(4) 0.023(4) -0.012(3)
C26 0.037(4) 0.033(4) 0.057(5) -0.008(3) 0.016(4) -0.011(3)
Cl1 0.0448(10) 0.0347(10) 0.0628(12) -0.0022(9) 0.0198(9) 0.0057(8)
O3 0.078(4) 0.054(4) 0.058(4) 0.014(3) 0.025(3) 0.025(3)
O4 0.048(4) 0.074(5) 0.199(10) 0.027(6) 0.021(5) 0.015(4)
O5 0.138(9) 0.083(7) 0.204(11) -0.073(7) -0.033(8) 0.004(6)
O6 0.251(14) 0.079(6) 0.182(10) 0.063(6) 0.165(10) 0.067(7)
Cl2 0.0549(13) 0.0397(11) 0.0852(16) 0.0001(10) 0.0140(12) -0.0004(9)
O7 0.155(8) 0.082(6) 0.114(6) -0.021(5) 0.084(6) -0.005(5)
O8 0.106(7) 0.082(6) 0.191(11) -0.002(6) -0.051(7) 0.032(5)
O9 0.177(11) 0.147(9) 0.108(7) -0.031(6) 0.040(7) -0.102(9)
O10 0.146(8) 0.105(6) 0.062(4) -0.021(4) 0.003(5) 0.075(6)
Cl3 0.0662(19) 0.059(2) 0.0588(18) -0.0078(15) 0.0301(15) -0.0158(16)
Cl3' 0.039(4) 0.072(6) 0.030(4) 0.001(4) 0.004(3) 0.019(4)
O11 0.082(6) 0.208(12) 0.088(6) 0.032(7) 0.003(5) 0.014(7)
O12 0.055(5) 0.263(14) 0.109(7) -0.080(8) 0.030(5) -0.013(6)
O13 0.192(11) 0.097(7) 0.142(8) -0.040(6) 0.089(8) -0.036(7)
O14 0.140(10) 0.066(6) 0.127(9) -0.023(6) 0.069(8) -0.040(7)
Cl4 0.038(2) 0.063(3) 0.033(2) -0.008(2) 0.007(2) -0.0008(19)
Cl4' 0.036(2) 0.061(4) 0.072(4) -0.025(4) 0.015(3) 0.001(2)
C27 0.073(8) 0.085(9) 0.169(14) -0.051(9) -0.001(8) 0.019(7)
O20 0.254(15) 0.210(13) 0.135(9) -0.074(9) 0.085(9) -0.190(12)
O21 0.213(12) 0.216(13) 0.145(9) -0.060(9) 0.122(9) -0.142(11)
O22 0.179(12) 0.280(18) 0.200(12) 0.143(13) 0.111(10) 0.151(13)

loop_
_atom_type_symbol
_atom_type_description
_atom_type_scat_dispersion_real
_atom_type_scat_dispersion_imag
_atom_type_scat_source
C C 0.0033 0.0016 'International Tables Vol C Tables 4.2.6.8 and 6.1.1.4'
H H 0.0000 0.0000 'International Tables Vol C Tables 4.2.6.8 and 6.1.1.4'
N N 0.0061 0.0033 'International Tables Vol C Tables 4.2.6.8 and 6.1.1.4'
O O 0.0106 0.0060 'International Tables Vol C Tables 4.2.6.8 and 6.1.1.4'
Cl Cl 0.1484 0.1585 'International Tables Vol C Tables 4.2.6.8 and 6.1.1.4'
Cu Cu 0.3201 1.2651 'International Tables Vol C Tables 4.2.6.8 and 6.1.1.4'

loop_
_geom_angle_atom_site_label_1
_geom_angle_atom_site_label_2
_geom_angle_atom_site_label_3
_geom_angle
_geom_angle_site_symmetry_1
_geom_angle_site_symmetry_3
_geom_angle_publ_flag
N3 Cu1 N5 88.6(3) . . ?
N3 Cu1 N1 88.8(2) . . ?
N5 Cu1 N1 177.4(3) . . ?
N3 Cu1 O1 177.2(2) . . ?
N5 Cu1 O1 91.7(2) . . ?
N1 Cu1 O1 90.9(2) . . ?
N3 Cu1 N14 93.1(2) . 1_545 ?
N5 Cu1 N14 88.8(2) . 1_545 ?
N1 Cu1 N14 91.6(2) . 1_545 ?
O1 Cu1 N14 89.7(2) . 1_545 ?
N3 Cu1 N13 89.8(2) . . ?
N5 Cu1 N13 88.8(2) . . ?
N1 Cu1 N13 90.9(2) . . ?
O1 Cu1 N13 87.4(2) . . ?
N14 Cu1 N13 176.2(2) 1_545 . ?
N12 Cu2 N8 178.3(2) . . ?
N12 Cu2 N10 89.4(3) . . ?
N8 Cu2 N10 89.1(3) . . ?
N12 Cu2 O2 90.1(2) . . ?
N8 Cu2 O2 91.4(2) . . ?
N10 Cu2 O2 178.7(2) . . ?
N12 Cu2 N7 91.9(2) . 2 ?
N8 Cu2 N7 89.0(2) . 2 ?
N10 Cu2 N7 91.0(3) . 2 ?
O2 Cu2 N7 87.8(2) . 2 ?
C4 N1 C1 117.4(5) . . ?
C4 N1 Cu1 120.7(4) . . ?
C1 N1 Cu1 121.7(5) . . ?
C4 N2 C5 126.4(6) . . ?
C9 N3 C5 117.0(7) . . ?
C9 N3 Cu1 121.5(5) . . ?
C5 N3 Cu1 121.5(5) . . ?
C9 N4 C10 125.6(6) . . ?
C10 N5 C13 116.2(6) . . ?
C10 N5 Cu1 120.9(5) . . ?
C13 N5 Cu1 122.5(5) . . ?
C3 N6 C2 116.6(6) . . ?
C11 N7 C12 116.3(6) . . ?
C11 N7 Cu2 119.3(5) . 2_545 ?
C12 N7 Cu2 124.2(5) . 2_545 ?
C17 N8 C14 117.6(6) . . ?
C17 N8 Cu2 120.3(5) . . ?
C14 N8 Cu2 121.5(5) . . ?
C17 N9 C18 125.2(7) . . ?
C18 N10 C22 115.4(8) . . ?
C18 N10 Cu2 122.6(5) . . ?
C22 N10 Cu2 121.9(7) . . ?
C23 N11 C22 126.4(7) . . ?
C26 N12 C23 117.1(7) . . ?
C26 N12 Cu2 123.1(5) . . ?
C23 N12 Cu2 119.6(5) . . ?
C16 N13 C15 116.9(7) . . ?
C16 N13 Cu1 126.0(5) . . ?
C15 N13 Cu1 115.9(5) . . ?
C24 N14 C25 116.4(7) . . ?
C24 N14 Cu1 124.2(5) . 1_565 ?
C25 N14 Cu1 118.1(5) . 1_565 ?
N1 C1 C2 121.8(6) . . ?
N6 C2 C1 121.2(7) . . ?
N6 C3 C4 122.7(6) . . ?
N1 C4 N2 120.9(6) . . ?
N1 C4 C3 120.0(6) . . ?
N2 C4 C3 119.1(6) . . ?
N3 C5 C6 123.2(7) . . ?
N3 C5 N2 118.4(7) . . ?
C6 C5 N2 118.4(7) . . ?
C5 C6 C7 117.6(8) . . ?
C8 C7 C6 119.6(8) . . ?
C7 C8 C9 119.6(7) . . ?
N3 C9 C8 122.2(7) . . ?
N3 C9 N4 118.7(7) . . ?
C8 C9 N4 119.1(7) . . ?
N5 C10 N4 119.3(6) . . ?
N5 C10 C11 121.0(7) . . ?
N4 C10 C11 119.6(7) . . ?
N7 C11 C10 122.7(7) . . ?
N7 C12 C13 121.1(8) . . ?
N5 C13 C12 122.7(8) . . ?
N8 C14 C15 121.3(7) . . ?
N13 C15 C14 121.9(7) . . ?
N13 C16 C17 122.0(7) . . ?
N8 C17 N9 120.9(7) . . ?
N8 C17 C16 119.9(7) . . ?
N9 C17 C16 119.1(7) . . ?
N10 C18 C19 124.4(9) . . ?
N10 C18 N9 118.0(7) . . ?
C19 C18 N9 117.6(9) . . ?
C18 C19 C20 117.3(12) . . ?
C21 C20 C19 119.9(11) . . ?
C20 C21 C22 118.0(10) . . ?
N10 C22 C21 124.7(11) . . ?
N10 C22 N11 117.8(8) . . ?
C21 C22 N11 117.6(9) . . ?
N12 C23 N11 121.0(7) . . ?
N12 C23 C24 118.9(8) . . ?
N11 C23 C24 120.2(7) . . ?
N14 C24 C23 123.1(7) . . ?
N14 C25 C26 122.0(8) . . ?
N12 C26 C25 122.1(7) . . ?
O4 Cl1 O5 110.5(6) . . ?
O4 Cl1 O3 113.1(5) . . ?
O5 Cl1 O3 114.2(6) . . ?
O4 Cl1 O6 107.8(7) . . ?
O5 Cl1 O6 105.1(8) . . ?
O3 Cl1 O6 105.5(4) . . ?
O10 Cl2 O9 114.7(8) . . ?
O10 Cl2 O8 107.2(6) . . ?
O9 Cl2 O8 107.5(7) . . ?
O10 Cl2 O7 109.9(5) . . ?
O9 Cl2 O7 108.0(6) . . ?
O8 Cl2 O7 109.3(8) . . ?
O13 Cl3 O14 107.2(7) . . ?
O13 Cl3 O12 105.4(6) . . ?
O14 Cl3 O12 115.6(8) . . ?
O13 Cl3 O11 116.3(7) . . ?
O14 Cl3 O11 111.3(7) . . ?
O12 Cl3 O11 101.0(6) . . ?
O11 Cl3' O14' 113(3) . . ?
O11 Cl3' O12 106.4(8) . . ?
O14' Cl3' O12 129(3) . . ?
O11 Cl3' O13 115.3(10) . . ?
O14' Cl3' O13 95.6(9) . . ?
O12 Cl3' O13 96.0(8) . . ?
Cl3' O11 Cl3 44.8(5) . . ?
Cl3 O12 Cl3' 43.9(5) . . ?
Cl3 O13 Cl3' 43.2(5) . . ?
O17 Cl4 O16 108.3(13) . . ?
O17 Cl4 O15 102.3(14) . . ?
O16 Cl4 O15 116.9(12) . . ?
O17 Cl4 O18 114.1(13) . . ?
O16 Cl4 O18 112.7(10) . . ?
O15 Cl4 O18 102.4(11) . . ?
O16' Cl4' O17' 114.2(11) . . ?
O16' Cl4' O15' 101.6(11) . . ?
O17' Cl4' O15' 110.7(10) . . ?
O16' Cl4' O18' 107.9(8) . . ?
O17' Cl4' O18' 111.0(10) . . ?
O15' Cl4' O18' 111.2(8) . . ?
O19 C27 O19' 57.7(10) . . ?

loop_
_geom_bond_atom_site_label_1
_geom_bond_atom_site_label_2
_geom_bond_distance
_geom_bond_site_symmetry_2
_geom_bond_publ_flag
Cu1 N3 2.000(6) . ?
Cu1 N5 2.012(6) . ?
Cu1 N1 2.015(5) . ?
Cu1 O1 2.015(6) . ?
Cu1 N14 2.376(6) 1_545 ?
Cu1 N13 2.440(6) . ?
Cu2 N12 1.983(6) . ?
Cu2 N8 1.989(6) . ?
Cu2 N10 2.003(7) . ?
Cu2 O2 2.006(6) . ?
Cu2 N7 2.478(6) 2 ?
N1 C4 1.326(9) . ?
N1 C1 1.357(9) . ?
N2 C4 1.372(9) . ?
N2 C5 1.390(9) . ?
N3 C9 1.352(9) . ?
N3 C5 1.370(10) . ?
N4 C9 1.384(10) . ?
N4 C10 1.393(10) . ?
N5 C10 1.323(10) . ?
N5 C13 1.348(10) . ?
N6 C3 1.322(9) . ?
N6 C2 1.356(9) . ?
N7 C11 1.315(10) . ?
N7 C12 1.351(11) . ?
N7 Cu2 2.478(6) 2_545 ?
N8 C17 1.333(10) . ?
N8 C14 1.347(9) . ?
N9 C17 1.371(9) . ?
N9 C18 1.410(10) . ?
N10 C18 1.346(11) . ?
N10 C22 1.353(11) . ?
N11 C23 1.358(11) . ?
N11 C22 1.392(13) . ?
N12 C26 1.346(10) . ?
N12 C23 1.346(9) . ?
N13 C16 1.313(9) . ?
N13 C15 1.350(10) . ?
N14 C24 1.302(11) . ?
N14 C25 1.351(10) . ?
N14 Cu1 2.376(6) 1_565 ?
C1 C2 1.368(10) . ?
C3 C4 1.407(9) . ?
C5 C6 1.375(11) . ?
C6 C7 1.395(12) . ?
C7 C8 1.366(13) . ?
C8 C9 1.378(12) . ?
C10 C11 1.395(10) . ?
C12 C13 1.360(11) . ?
C14 C15 1.371(10) . ?
C16 C17 1.421(10) . ?
C18 C19 1.368(12) . ?
C19 C20 1.405(17) . ?
C20 C21 1.357(18) . ?
C21 C22 1.369(14) . ?
C23 C24 1.430(11) . ?
C25 C26 1.363(10) . ?
Cl1 O4 1.349(7) . ?
Cl1 O5 1.382(8) . ?
Cl1 O3 1.419(6) . ?
Cl1 O6 1.437(9) . ?
Cl2 O10 1.387(7) . ?
Cl2 O9 1.410(9) . ?
Cl2 O8 1.418(9) . ?
Cl2 O7 1.455(8) . ?
Cl3 O13 1.378(11) . ?
Cl3 O14 1.382(10) . ?
Cl3 O12 1.430(9) . ?
Cl3 O11 1.484(10) . ?
Cl3' O11 1.339(13) . ?
Cl3' O14' 1.410(10) . ?
Cl3' O12 1.467(13) . ?
Cl3' O13 1.537(13) . ?
Cl4 O17 1.34(3) . ?
Cl4 O16 1.397(18) . ?
Cl4 O15 1.43(2) . ?
Cl4 O18 1.474(16) . ?
Cl4' O16' 1.390(18) . ?
Cl4' O17' 1.410(18) . ?
Cl4' O15' 1.473(17) . ?
Cl4' O18' 1.474(12) . ?
O19 C27 1.467(9) . ?
O19' C27 1.483(10) . ?
